data_4064229
loop_
_publ_author_name
'Wilckens, Kristina'
'Lentz, Dieter'
'Czekelius, Constantin'

_publ_section_title
;
 Synthesis of Gold Complexes Bearing Sterically Highly Encumbered, Chiral
 Carbene Ligands
;
_journal_issue 6
_journal_name_full Organometallics
_journal_page_first 1287
_journal_paper_doi 10.1021/om101192k
_journal_volume 30
_journal_year 2011
_chemical_formula_sum 'C47 H30 Au Cl F12 N2'
_chemical_formula_weight 1083.15
_chemical_name_systematic
; 
 ? 
;
_space_group_IT_number 78
_symmetry_cell_setting tetragonal
_symmetry_space_group_name_Hall 'P 4cw'
_symmetry_space_group_name_H-M 'P 43'
_atom_sites_solution_hydrogens geom
_atom_sites_solution_primary direct
_atom_sites_solution_secondary difmap
_audit_creation_method SHELXL-97
_cell_angle_alpha 90.00
_cell_angle_beta 90.00
_cell_angle_gamma 90.00
_cell_formula_units_Z 8
_cell_length_a 26.152(15)
_cell_length_b 26.152
_cell_length_c 12.237(7)
_cell_measurement_reflns_used 964
_cell_measurement_temperature 133(2)
_cell_measurement_theta_max 21.3
_cell_measurement_theta_min 2.7
_cell_volume 8369(7)
_computing_cell_refinement 'SAINT (Bruker-AXS)'
_computing_data_collection 'SMART (Bruker-AXS)'
_computing_data_reduction 'SAINT (Bruker-AXS)'
_computing_structure_refinement 'SHELXL-97 (Sheldrick, 1997)'
_computing_structure_solution 'SHELXS-97 (Sheldrick, 1990)'
_diffrn_ambient_temperature 133(2)
_diffrn_measured_fraction_theta_full 0.994
_diffrn_measured_fraction_theta_max 0.994
_diffrn_measurement_device_type 'Bruker-AXS SMART CCD'
_diffrn_measurement_method 'omega scan'
_diffrn_radiation_monochromator graphite
_diffrn_radiation_source 'sealed tube'
_diffrn_radiation_type MoK\a
_diffrn_radiation_wavelength 0.71073
_diffrn_reflns_av_R_equivalents 0.0481
_diffrn_reflns_av_sigmaI/netI 0.0817
_diffrn_reflns_limit_h_max 23
_diffrn_reflns_limit_h_min -22
_diffrn_reflns_limit_k_max 32
_diffrn_reflns_limit_k_min 0
_diffrn_reflns_limit_l_max 15
_diffrn_reflns_limit_l_min -15
_diffrn_reflns_number 31413
_diffrn_reflns_theta_full 26.43
_diffrn_reflns_theta_max 26.43
_diffrn_reflns_theta_min 0.78
_exptl_absorpt_coefficient_mu 3.670
_exptl_absorpt_correction_T_max 1.0
_exptl_absorpt_correction_T_min 0.4145
_exptl_absorpt_correction_type multi-scan
_exptl_absorpt_process_details 'SADABS (Bruker-AXS)'
_exptl_crystal_colour colourless
_exptl_crystal_density_diffrn 1.719
_exptl_crystal_density_method 'not measured'
_exptl_crystal_description platelett
_exptl_crystal_F_000 4240
_exptl_crystal_size_max 0.5
_exptl_crystal_size_mid 0.14
_exptl_crystal_size_min 0.08
_refine_diff_density_max 4.543
_refine_diff_density_min -2.870
_refine_diff_density_rms 0.218
_refine_ls_abs_structure_details 'Flack H D (1983), Acta Cryst. A39, 876-881'
_refine_ls_abs_structure_Flack 0.093(12)
_refine_ls_extinction_method none
_refine_ls_goodness_of_fit_ref 1.216
_refine_ls_hydrogen_treatment constr
_refine_ls_matrix_type full
_refine_ls_number_parameters 1120
_refine_ls_number_reflns 16368
_refine_ls_number_restraints 1
_refine_ls_restrained_S_all 1.216
_refine_ls_R_factor_all 0.0852
_refine_ls_R_factor_gt 0.0705
_refine_ls_shift/su_max 0.002
_refine_ls_shift/su_mean 0.000
_refine_ls_structure_factor_coef Fsqd
_refine_ls_weighting_details 'calc w=1/[\s^2^(Fo^2^)+(0.0000P)^2^+147.1627P] where P=(Fo^2^+2Fc^2^)/3'
_refine_ls_weighting_scheme calc
_refine_ls_wR_factor_gt 0.1639
_refine_ls_wR_factor_ref 0.1692
_reflns_number_gt 13810
_reflns_number_total 16368
_reflns_threshold_expression >2sigma(I)
_cod_data_source_file om101192k_si_002.cif
_cod_data_source_block kw1
_cod_original_sg_symbol_H-M P4(3)
_cod_database_code 4064229

loop_
_symmetry_equiv_pos_as_xyz
'x, y, z'
'-x, -y, z+1/2'
'-y, x, z+3/4'
'y, -x, z+1/4'

loop_
_atom_site_label
_atom_site_type_symbol
_atom_site_fract_x
_atom_site_fract_y
_atom_site_fract_z
_atom_site_U_iso_or_equiv
_atom_site_adp_type
_atom_site_occupancy
_atom_site_symmetry_multiplicity
_atom_site_calc_flag
_atom_site_refinement_flags
Au1A Au 0.480931(10) 0.024798(9) 1.05035(3) 0.01943(6) Uani 1 1 d .
Au1C Au 0.515970(9) 0.017323(10) 0.80084(3) 0.01662(6) Uani 1 1 d .
Cl1A Cl 0.54482(6) -0.03589(6) 1.0537(2) 0.0212(4) Uani 1 1 d .
Cl1C Cl 0.45084(5) -0.04341(6) 0.80986(16) 0.0139(4) Uani 1 1 d .
C0A C 0.4277(3) 0.0794(3) 1.0546(9) 0.0266(16) Uiso 1 1 d .
C1A C 0.3565(3) 0.1313(3) 1.0133(7) 0.021(2) Uani 1 1 d .
H1A H 0.3218 0.1204 1.0385 0.025 Uiso 1 1 calc R
C2A C 0.3505(3) 0.1635(3) 0.9167(7) 0.022(2) Uani 1 1 d .
C3A C 0.3337(3) 0.2140(4) 0.9274(8) 0.035(3) Uani 1 1 d .
H3A H 0.3275 0.2274 0.9983 0.042 Uiso 1 1 calc R
C4A C 0.3258(4) 0.2455(4) 0.8349(8) 0.044(3) Uani 1 1 d .
H4A H 0.3132 0.2794 0.8425 0.053 Uiso 1 1 calc R
C5A C 0.3369(4) 0.2256(4) 0.7342(10) 0.048(3) Uiso 1 1 d .
H5A H 0.3330 0.2466 0.6714 0.058 Uiso 1 1 calc R
C6A C 0.3528(4) 0.1779(5) 0.7219(8) 0.050(3) Uani 1 1 d .
H6A H 0.3595 0.1659 0.6501 0.060 Uiso 1 1 calc R
C7A C 0.3606(3) 0.1436(4) 0.8114(8) 0.036(2) Uani 1 1 d .
C8A C 0.3796(3) 0.0902(4) 0.7933(9) 0.041(2) Uani 1 1 d .
H8A1 H 0.4160 0.0919 0.7716 0.049 Uiso 1 1 calc R
H8A2 H 0.3604 0.0750 0.7316 0.049 Uiso 1 1 calc R
C9A C 0.3747(3) 0.0549(3) 0.8923(7) 0.028(2) Uani 1 1 d .
H9A H 0.4019 0.0282 0.8853 0.034 Uiso 1 1 calc R
C10A C 0.3244(3) 0.0271(3) 0.9115(6) 0.0222(19) Uani 1 1 d .
C11A C 0.2763(3) 0.0505(3) 0.8876(7) 0.027(2) Uani 1 1 d .
H11A H 0.2750 0.0841 0.8581 0.032 Uiso 1 1 calc R
C12A C 0.2325(3) 0.0242(4) 0.9077(7) 0.030(2) Uani 1 1 d .
H12A H 0.2005 0.0410 0.8990 0.036 Uiso 1 1 calc R
C13A C 0.2332(3) -0.0267(3) 0.9405(7) 0.028(2) Uani 1 1 d .
C14A C 0.2809(4) -0.0508(3) 0.9605(8) 0.036(3) Uani 1 1 d .
H14A H 0.2826 -0.0851 0.9856 0.043 Uiso 1 1 calc R
C15A C 0.3247(4) -0.0224(4) 0.9422(8) 0.041(3) Uani 1 1 d .
H15A H 0.3569 -0.0388 0.9517 0.049 Uiso 1 1 calc R
C16A C 0.1846(4) -0.0559(3) 0.9570(9) 0.039(3) Uani 1 1 d .
C17A C 0.1459(4) -0.0387(3) 1.0215(8) 0.035(3) Uani 1 1 d .
H17A H 0.1505 -0.0065 1.0560 0.043 Uiso 1 1 calc R
C18A C 0.0999(4) -0.0644(3) 1.0414(12) 0.047(3) Uani 1 1 d .
C19A C 0.0951(4) -0.1119(4) 0.9822(10) 0.049(3) Uani 1 1 d .
H19A H 0.0635 -0.1298 0.9836 0.059 Uiso 1 1 calc R
C20A C 0.1356(5) -0.1318(4) 0.9234(9) 0.050(3) Uani 1 1 d .
C21A C 0.1786(4) -0.1031(4) 0.9087(9) 0.042(3) Uani 1 1 d .
H21A H 0.2053 -0.1161 0.8638 0.051 Uiso 1 1 calc R
C22A C 0.0610(4) -0.0467(4) 1.1144(10) 0.051(3) Uani 1 1 d .
C23A C 0.1290(5) -0.1824(4) 0.8724(10) 0.053(3) Uani 1 1 d .
C0B C 0.5722(2) 0.0682(2) 0.7925(7) 0.0140(13) Uiso 1 1 d .
C1B C 0.3856(3) 0.1546(3) 1.1123(6) 0.0168(18) Uani 1 1 d .
H1B H 0.3988 0.1893 1.0928 0.020 Uiso 1 1 calc R
C2B C 0.3564(3) 0.1572(3) 1.2218(7) 0.023(2) Uani 1 1 d .
C3B C 0.3049(3) 0.1737(3) 1.2242(7) 0.023(2) Uani 1 1 d .
H3B H 0.2890 0.1851 1.1588 0.027 Uiso 1 1 calc R
C4B C 0.2777(3) 0.1735(3) 1.3198(8) 0.031(2) Uani 1 1 d .
H4B H 0.2431 0.1846 1.3194 0.037 Uiso 1 1 calc R
C5B C 0.2994(4) 0.1574(4) 1.4167(7) 0.036(3) Uani 1 1 d .
H5B H 0.2803 0.1563 1.4827 0.043 Uiso 1 1 calc R
C6B C 0.3520(4) 0.1426(4) 1.4135(8) 0.037(3) Uani 1 1 d .
H6B H 0.3683 0.1321 1.4791 0.044 Uiso 1 1 calc R
C7B C 0.3801(3) 0.1432(3) 1.3158(7) 0.024(2) Uani 1 1 d .
C8B C 0.4354(3) 0.1248(3) 1.3248(5) 0.0181(19) Uani 1 1 d .
H8B1 H 0.4356 0.0894 1.3532 0.022 Uiso 1 1 calc R
H8B2 H 0.4537 0.1466 1.3783 0.022 Uiso 1 1 calc R
C9B C 0.4646(3) 0.1261(3) 1.2156(6) 0.0175(18) Uani 1 1 d .
H9B H 0.4871 0.0951 1.2158 0.021 Uiso 1 1 calc R
C10B C 0.4997(3) 0.1711(3) 1.1916(7) 0.0204(19) Uani 1 1 d .
C11B C 0.4956(3) 0.2184(3) 1.2432(7) 0.0203(19) Uani 1 1 d .
H11B H 0.4706 0.2245 1.2982 0.024 Uiso 1 1 calc R
C12B C 0.5304(3) 0.2572(3) 1.2098(8) 0.028(2) Uani 1 1 d .
H12B H 0.5280 0.2900 1.2425 0.033 Uiso 1 1 calc R
C13B C 0.5670(3) 0.2490(3) 1.1331(8) 0.026(2) Uani 1 1 d .
C14B C 0.5708(3) 0.2015(3) 1.0846(8) 0.032(2) Uani 1 1 d .
H14B H 0.5961 0.1955 1.0304 0.039 Uiso 1 1 calc R
C15B C 0.5376(3) 0.1621(3) 1.1151(7) 0.026(2) Uani 1 1 d .
H15B H 0.5410 0.1291 1.0834 0.031 Uiso 1 1 calc R
C16B C 0.6030(3) 0.2891(3) 1.0929(7) 0.025(2) Uani 1 1 d .
C17B C 0.6117(3) 0.2952(3) 0.9854(8) 0.025(2) Uani 1 1 d .
H17B H 0.5941 0.2734 0.9360 0.030 Uiso 1 1 calc R
C18B C 0.6455(3) 0.3319(4) 0.9413(9) 0.034(3) Uani 1 1 d .
C19B C 0.6717(3) 0.3626(4) 1.0195(9) 0.039(3) Uani 1 1 d .
H19B H 0.6969 0.3862 0.9956 0.046 Uiso 1 1 calc R
C20B C 0.6616(3) 0.3588(3) 1.1219(9) 0.033(3) Uani 1 1 d .
C21B C 0.6284(3) 0.3219(3) 1.1678(8) 0.028(2) Uani 1 1 d .
H21B H 0.6234 0.3192 1.2444 0.034 Uiso 1 1 calc R
C22B C 0.6546(4) 0.3343(4) 0.8238(10) 0.048(3) Uani 1 1 d .
C23B C 0.6904(4) 0.3919(4) 1.2075(9) 0.043(3) Uani 1 1 d .
C1C C 0.6148(3) 0.1453(3) 0.7451(6) 0.0171(18) Uani 1 1 d .
H1C H 0.6092 0.1776 0.7872 0.020 Uiso 1 1 calc R
C2C C 0.6325(3) 0.1587(3) 0.6297(6) 0.0194(19) Uani 1 1 d .
C3C C 0.6808(3) 0.1795(3) 0.6141(7) 0.026(2) Uani 1 1 d .
H3C H 0.7039 0.1824 0.6737 0.031 Uiso 1 1 calc R
C4C C 0.6948(4) 0.1960(3) 0.5117(8) 0.034(3) Uani 1 1 d .
H4C H 0.7274 0.2116 0.5025 0.041 Uiso 1 1 calc R
C5C C 0.6629(4) 0.1907(3) 0.4206(9) 0.040(3) Uani 1 1 d .
H5C H 0.6735 0.2013 0.3499 0.048 Uiso 1 1 calc R
C6C C 0.6154(4) 0.1694(3) 0.4381(7) 0.028(2) Uani 1 1 d .
H6C H 0.5931 0.1645 0.3777 0.034 Uiso 1 1 calc R
C7C C 0.5992(3) 0.1548(3) 0.5413(8) 0.0237(19) Uani 1 1 d .
C8C C 0.5457(3) 0.1321(3) 0.5608(6) 0.0178(17) Uani 1 1 d .
H8C1 H 0.5210 0.1506 0.5138 0.021 Uiso 1 1 calc R
H8C2 H 0.5460 0.0960 0.5363 0.021 Uiso 1 1 calc R
C9C C 0.5262(3) 0.1336(3) 0.6769(7) 0.022(2) Uani 1 1 d .
H9C H 0.4966 0.1095 0.6835 0.027 Uiso 1 1 calc R
C10C C 0.5101(3) 0.1855(3) 0.7212(7) 0.021(2) Uani 1 1 d .
C11C C 0.4945(3) 0.1900(3) 0.8248(7) 0.021(2) Uani 1 1 d .
H11C H 0.4928 0.1603 0.8693 0.025 Uiso 1 1 calc R
C12C C 0.4806(3) 0.2372(3) 0.8697(7) 0.022(2) Uani 1 1 d .
H12C H 0.4710 0.2398 0.9444 0.026 Uiso 1 1 calc R
C13C C 0.4811(3) 0.2813(3) 0.8016(9) 0.0239(18) Uani 1 1 d .
C14C C 0.4962(3) 0.2773(4) 0.7004(8) 0.031(2) Uani 1 1 d .
H14C H 0.4985 0.3073 0.6567 0.038 Uiso 1 1 calc R
C15C C 0.5093(3) 0.2296(3) 0.6540(8) 0.030(2) Uani 1 1 d .
H15C H 0.5174 0.2271 0.5785 0.036 Uiso 1 1 calc R
C16C C 0.4676(3) 0.3331(3) 0.8496(8) 0.026(2) Uani 1 1 d .
C17C C 0.4829(3) 0.3467(3) 0.9534(8) 0.026(2) Uani 1 1 d .
H17C H 0.5009 0.3227 0.9974 0.031 Uiso 1 1 calc R
C18C C 0.4719(4) 0.3960(3) 0.9950(9) 0.038(3) Uani 1 1 d .
C19C C 0.4450(3) 0.4302(3) 0.9295(8) 0.032(2) Uani 1 1 d .
H19C H 0.4375 0.4635 0.9558 0.038 Uiso 1 1 calc R
C20C C 0.4295(3) 0.4162(3) 0.8288(9) 0.039(3) Uani 1 1 d .
C21C C 0.4404(3) 0.3673(3) 0.7873(7) 0.028(2) Uani 1 1 d .
H21C H 0.4290 0.3579 0.7164 0.033 Uiso 1 1 calc R
C22C C 0.4886(4) 0.4113(4) 1.1057(10) 0.046(3) Uani 1 1 d .
C23C C 0.3991(4) 0.4523(4) 0.7589(10) 0.050(3) Uani 1 1 d .
C1D C 0.6516(2) 0.1102(2) 0.8101(7) 0.0162(17) Uani 1 1 d .
H1D H 0.6816 0.1010 0.7636 0.019 Uiso 1 1 calc R
C2D C 0.6702(3) 0.1304(3) 0.9217(6) 0.0149(17) Uani 1 1 d .
C3D C 0.6922(3) 0.1798(3) 0.9222(7) 0.023(2) Uani 1 1 d .
H3D H 0.6936 0.1998 0.8575 0.028 Uiso 1 1 calc R
C4D C 0.7119(3) 0.1985(4) 1.0218(8) 0.039(3) Uani 1 1 d .
H4D H 0.7271 0.2315 1.0235 0.046 Uiso 1 1 calc R
C5D C 0.7098(3) 0.1708(4) 1.1143(8) 0.039(3) Uani 1 1 d .
H5D H 0.7227 0.1845 1.1808 0.047 Uiso 1 1 calc R
C6D C 0.6881(4) 0.1214(4) 1.1118(8) 0.035(3) Uani 1 1 d .
H6D H 0.6866 0.1016 1.1768 0.042 Uiso 1 1 calc R
C7D C 0.6690(3) 0.1014(3) 1.0139(7) 0.024(2) Uani 1 1 d .
C8D C 0.6416(3) 0.0502(3) 1.0169(7) 0.027(2) Uani 1 1 d .
H8D1 H 0.6597 0.0272 1.0683 0.032 Uiso 1 1 calc R
H8D2 H 0.6065 0.0553 1.0450 0.032 Uiso 1 1 calc R
C9D C 0.6388(3) 0.0249(3) 0.9063(6) 0.0137(17) Uani 1 1 d .
H9D H 0.6127 -0.0029 0.9113 0.016 Uiso 1 1 calc R
C10D C 0.6878(3) 0.0010(3) 0.8601(7) 0.021(2) Uani 1 1 d .
C11D C 0.7292(3) -0.0070(3) 0.9229(7) 0.023(2) Uani 1 1 d .
H11D H 0.7293 0.0045 0.9965 0.027 Uiso 1 1 calc R
C12D C 0.7725(3) -0.0324(3) 0.8801(7) 0.022(2) Uani 1 1 d .
H12D H 0.8009 -0.0389 0.9266 0.027 Uiso 1 1 calc R
C13D C 0.7746(3) -0.0480(3) 0.7716(7) 0.022(2) Uani 1 1 d .
C14D C 0.7321(3) -0.0363(3) 0.7054(7) 0.027(2) Uani 1 1 d .
H14D H 0.7329 -0.0445 0.6298 0.033 Uiso 1 1 calc R
C15D C 0.6891(3) -0.0128(4) 0.7489(7) 0.028(2) Uani 1 1 d .
H15D H 0.6604 -0.0060 0.7035 0.033 Uiso 1 1 calc R
C16D C 0.8173(3) -0.0803(3) 0.7301(7) 0.026(2) Uani 1 1 d .
C17D C 0.8645(3) -0.0814(3) 0.7860(10) 0.042(3) Uani 1 1 d .
H17D H 0.8702 -0.0605 0.8482 0.051 Uiso 1 1 calc R
C18D C 0.9034(4) -0.1147(4) 0.7470(10) 0.045(3) Uani 1 1 d .
C19D C 0.8957(4) -0.1449(4) 0.6589(10) 0.049(3) Uani 1 1 d .
H19D H 0.9220 -0.1671 0.6340 0.058 Uiso 1 1 calc R
C20D C 0.8506(3) -0.1432(3) 0.6068(8) 0.032(2) Uani 1 1 d .
C21D C 0.8131(4) -0.1105(3) 0.6402(7) 0.027(2) Uani 1 1 d .
H21D H 0.7825 -0.1087 0.5985 0.033 Uiso 1 1 calc R
C22D C 0.9517(4) -0.1177(5) 0.809(2) 0.094(6) Uani 1 1 d .
C23D C 0.8404(4) -0.1763(4) 0.5056(9) 0.040(3) Uani 1 1 d .
F1A F 0.0693(3) -0.0022(3) 1.1593(9) 0.112(3) Uani 1 1 d .
F2A F 0.0152(3) -0.0446(5) 1.0698(10) 0.138(5) Uani 1 1 d .
F3A F 0.0556(4) -0.0787(4) 1.1989(9) 0.127(4) Uani 1 1 d .
F4A F 0.0836(3) -0.2037(3) 0.8831(7) 0.085(3) Uani 1 1 d .
F5A F 0.1621(4) -0.2148(3) 0.9076(8) 0.113(3) Uani 1 1 d .
F6A F 0.1358(3) -0.1792(3) 0.7598(6) 0.071(2) Uani 1 1 d .
F1B F 0.6834(2) 0.3735(2) 0.7955(6) 0.0543(17) Uani 1 1 d .
F2B F 0.6110(3) 0.3392(3) 0.7700(6) 0.075(2) Uani 1 1 d .
F3B F 0.6778(3) 0.2924(2) 0.7882(6) 0.0624(19) Uani 1 1 d .
F4B F 0.7403(2) 0.3858(3) 1.2011(7) 0.078(2) Uani 1 1 d .
F5B F 0.6864(3) 0.4424(3) 1.1756(7) 0.072(3) Uani 1 1 d .
F6B F 0.6757(3) 0.3898(3) 1.3064(7) 0.093(2) Uani 1 1 d .
F1C F 0.5323(3) 0.3923(3) 1.1344(6) 0.092(2) Uani 1 1 d .
F2C F 0.4941(4) 0.4602(3) 1.1176(7) 0.090(3) Uani 1 1 d .
F3C F 0.4556(4) 0.3976(5) 1.1789(6) 0.154(4) Uani 1 1 d .
F4C F 0.3967(2) 0.4990(2) 0.7955(7) 0.067(2) Uani 1 1 d .
F5C F 0.4178(3) 0.4546(3) 0.6554(6) 0.091(2) Uani 1 1 d .
F6C F 0.3498(3) 0.4373(3) 0.7461(7) 0.075(3) Uani 1 1 d .
F1D F 0.9549(3) -0.0855(4) 0.8902(8) 0.143(3) Uani 1 1 d .
F2D F 0.9923(3) -0.1066(4) 0.7420(8) 0.099(3) Uani 1 1 d .
F3D F 0.9617(3) -0.1645(4) 0.8478(8) 0.113(4) Uani 1 1 d .
F4D F 0.8780(3) -0.2072(3) 0.4793(7) 0.077(2) Uani 1 1 d .
F5D F 0.7993(2) -0.2073(2) 0.5208(5) 0.0451(17) Uani 1 1 d .
F6D F 0.8272(3) -0.1492(2) 0.4157(5) 0.064(2) Uani 1 1 d .
N1A N 0.3868(3) 0.0854(3) 0.9907(6) 0.0276(18) Uani 1 1 d .
N2A N 0.4288(2) 0.1186(2) 1.1259(5) 0.0148(15) Uani 1 1 d .
N1C N 0.5676(2) 0.1151(2) 0.7457(5) 0.0156(15) Uani 1 1 d .
N1D N 0.6190(2) 0.0638(2) 0.8280(4) 0.0133(15) Uani 1 1 d .

loop_
_atom_site_aniso_label
_atom_site_aniso_U_11
_atom_site_aniso_U_22
_atom_site_aniso_U_33
_atom_site_aniso_U_23
_atom_site_aniso_U_13
_atom_site_aniso_U_12
Au1A 0.01320(11) 0.01635(12) 0.02874(13) -0.00121(17) 0.00085(13) 0.00207(10)
Au1C 0.01278(11) 0.01630(12) 0.02078(12) -0.00134(12) 0.00148(15) -0.00232(10)
Cl1A 0.0154(7) 0.0117(7) 0.0366(10) 0.0047(9) 0.0072(9) 0.0013(6)
Cl1C 0.0070(6) 0.0194(7) 0.0153(8) -0.0031(7) 0.0032(7) -0.0058(5)
C1A 0.015(3) 0.017(3) 0.031(4) -0.014(3) -0.003(3) 0.009(3)
C2A 0.011(3) 0.035(4) 0.019(4) -0.006(3) -0.003(3) -0.003(3)
C3A 0.026(4) 0.052(6) 0.026(5) 0.010(4) -0.010(4) -0.001(4)
C4A 0.046(5) 0.057(6) 0.029(5) 0.007(4) -0.012(4) 0.017(5)
C6A 0.043(6) 0.091(8) 0.015(5) 0.004(5) -0.004(4) -0.012(6)
C7A 0.020(4) 0.067(6) 0.021(4) -0.012(5) 0.003(4) -0.006(4)
C8A 0.042(4) 0.053(5) 0.027(4) -0.012(5) 0.021(5) -0.001(4)
C9A 0.017(4) 0.041(5) 0.027(4) -0.012(4) -0.005(3) 0.019(3)
C10A 0.021(3) 0.029(4) 0.016(4) -0.016(3) -0.013(3) 0.008(3)
C11A 0.030(4) 0.030(4) 0.020(4) -0.002(3) -0.014(3) 0.007(3)
C12A 0.021(4) 0.049(5) 0.020(4) -0.004(4) -0.006(3) 0.008(4)
C13A 0.028(4) 0.026(4) 0.029(4) -0.017(3) -0.012(4) 0.009(3)
C14A 0.054(6) 0.020(4) 0.034(5) -0.008(4) -0.006(4) 0.014(4)
C15A 0.029(4) 0.056(6) 0.038(5) -0.015(5) -0.009(4) 0.015(4)
C16A 0.047(5) 0.022(4) 0.048(6) 0.001(4) -0.014(5) -0.006(4)
C17A 0.043(5) 0.018(4) 0.045(6) 0.010(4) -0.013(4) 0.001(4)
C18A 0.041(5) 0.030(4) 0.069(7) -0.004(6) 0.004(6) -0.006(4)
C19A 0.056(6) 0.029(5) 0.063(7) 0.022(5) -0.013(6) -0.013(4)
C20A 0.090(7) 0.021(5) 0.037(5) 0.004(4) -0.036(5) -0.017(5)
C21A 0.055(6) 0.028(5) 0.043(6) -0.009(4) -0.021(5) 0.002(4)
C22A 0.046(6) 0.048(6) 0.060(7) 0.008(5) 0.010(5) -0.019(5)
C23A 0.077(7) 0.027(5) 0.056(7) 0.002(5) -0.021(6) -0.023(5)
C1B 0.024(4) 0.017(3) 0.010(4) 0.002(3) 0.000(3) -0.003(3)
C2B 0.024(4) 0.023(4) 0.023(4) 0.002(3) 0.014(3) 0.001(3)
C3B 0.024(4) 0.026(4) 0.019(4) -0.002(3) -0.001(3) 0.003(3)
C4B 0.038(4) 0.023(4) 0.031(5) -0.012(4) 0.004(4) 0.001(3)
C5B 0.036(5) 0.058(6) 0.013(4) -0.003(4) 0.011(4) -0.007(4)
C6B 0.044(5) 0.036(5) 0.030(5) -0.012(4) 0.023(4) -0.002(4)
C7B 0.032(4) 0.021(4) 0.021(4) 0.006(3) 0.005(4) 0.000(3)
C8B 0.020(3) 0.031(4) 0.003(4) 0.003(3) 0.005(3) 0.010(3)
C9B 0.020(4) 0.023(4) 0.010(3) 0.007(3) 0.005(3) 0.010(3)
C10B 0.011(3) 0.019(3) 0.032(4) -0.010(3) -0.010(3) 0.006(3)
C11B 0.019(4) 0.025(4) 0.018(4) -0.002(3) 0.004(3) 0.003(3)
C12B 0.023(4) 0.022(4) 0.037(5) -0.014(3) -0.014(4) 0.002(3)
C13B 0.017(4) 0.020(4) 0.041(5) 0.005(4) 0.004(4) -0.003(3)
C14B 0.024(4) 0.038(5) 0.035(5) 0.001(4) 0.005(4) 0.002(4)
C15B 0.016(4) 0.028(4) 0.032(5) -0.004(4) 0.006(3) 0.000(3)
C16B 0.029(4) 0.021(4) 0.025(4) -0.005(3) 0.001(3) 0.000(3)
C17B 0.019(4) 0.018(4) 0.038(5) 0.003(4) 0.001(4) 0.001(3)
C18B 0.025(4) 0.035(5) 0.044(6) 0.006(4) 0.005(4) 0.008(4)
C19B 0.023(4) 0.032(5) 0.061(7) 0.006(4) 0.007(4) -0.006(4)
C20B 0.012(4) 0.027(4) 0.060(6) -0.015(4) 0.006(4) 0.005(3)
C21B 0.023(4) 0.026(4) 0.035(5) -0.004(4) 0.002(4) -0.003(3)
C22B 0.040(5) 0.033(5) 0.072(9) 0.000(5) 0.016(5) -0.002(4)
C23B 0.038(5) 0.039(5) 0.053(6) -0.025(5) 0.007(5) -0.001(4)
C1C 0.012(3) 0.020(4) 0.019(4) -0.005(3) 0.002(3) 0.000(3)
C2C 0.030(4) 0.012(3) 0.017(4) -0.008(3) -0.003(3) 0.009(3)
C3C 0.032(4) 0.022(4) 0.024(4) 0.002(3) -0.007(4) 0.001(3)
C4C 0.031(5) 0.029(5) 0.042(6) -0.005(4) 0.004(4) 0.001(4)
C5C 0.049(5) 0.023(5) 0.047(6) 0.008(4) 0.017(5) 0.001(4)
C6C 0.048(5) 0.012(4) 0.025(4) -0.002(3) -0.002(4) 0.004(4)
C7C 0.022(3) 0.023(3) 0.026(4) -0.007(4) -0.010(4) 0.001(3)
C8C 0.026(3) 0.018(3) 0.010(3) -0.006(3) 0.002(3) -0.006(3)
C9C 0.009(3) 0.017(3) 0.041(5) -0.005(3) 0.000(3) -0.002(3)
C10C 0.016(4) 0.027(4) 0.021(4) -0.001(3) 0.000(3) -0.006(3)
C11C 0.015(3) 0.017(3) 0.030(5) 0.000(3) -0.005(3) -0.001(3)
C12C 0.022(4) 0.027(4) 0.016(4) 0.004(3) -0.005(3) 0.000(3)
C13C 0.014(3) 0.021(3) 0.037(4) 0.001(4) -0.001(4) 0.002(3)
C14C 0.030(5) 0.038(5) 0.027(5) 0.001(4) 0.002(4) -0.002(4)
C15C 0.033(4) 0.026(4) 0.030(5) 0.012(4) -0.006(4) 0.013(3)
C16C 0.016(4) 0.020(4) 0.042(5) -0.005(4) 0.006(3) -0.005(3)
C17C 0.025(4) 0.020(4) 0.033(5) 0.000(3) 0.007(4) 0.003(3)
C18C 0.034(5) 0.022(4) 0.057(6) -0.007(4) 0.012(4) 0.002(4)
C19C 0.035(4) 0.022(4) 0.039(5) -0.004(4) 0.017(4) 0.012(3)
C20C 0.028(4) 0.021(4) 0.067(8) 0.002(4) 0.009(4) 0.007(3)
C21C 0.035(4) 0.029(4) 0.020(4) -0.005(4) 0.012(4) 0.009(3)
C22C 0.057(6) 0.032(5) 0.049(6) -0.016(5) 0.001(5) 0.008(5)
C23C 0.059(6) 0.033(5) 0.057(7) 0.011(5) -0.003(5) 0.019(5)
C1D 0.010(3) 0.013(3) 0.025(4) -0.001(3) 0.000(3) -0.006(2)
C2D 0.018(3) 0.010(3) 0.017(4) -0.011(3) 0.002(3) -0.002(3)
C3D 0.019(3) 0.020(4) 0.030(5) -0.003(3) -0.002(3) -0.005(3)
C4D 0.020(4) 0.049(5) 0.047(6) -0.024(4) -0.010(4) -0.009(4)
C5D 0.028(4) 0.065(6) 0.023(5) -0.017(4) -0.004(4) -0.021(4)
C6D 0.045(5) 0.041(5) 0.020(5) -0.002(4) -0.002(4) 0.005(4)
C7D 0.021(4) 0.019(4) 0.033(5) 0.002(3) 0.000(3) 0.003(3)
C8D 0.035(4) 0.028(4) 0.017(4) -0.003(3) -0.006(3) 0.005(4)
C9D 0.017(3) 0.014(3) 0.011(3) -0.007(3) 0.002(3) -0.002(3)
C10D 0.024(4) 0.008(3) 0.029(4) 0.003(3) 0.000(3) 0.001(3)
C11D 0.024(4) 0.026(4) 0.019(4) 0.005(3) -0.004(3) 0.005(3)
C12D 0.021(4) 0.028(4) 0.017(4) 0.008(3) 0.002(3) -0.002(3)
C13D 0.014(3) 0.026(4) 0.027(5) 0.000(3) 0.002(3) 0.004(3)
C14D 0.029(4) 0.029(4) 0.023(4) -0.010(3) 0.010(3) 0.015(3)
C15D 0.011(4) 0.046(5) 0.026(4) 0.008(4) -0.001(3) 0.004(3)
C16D 0.036(4) 0.014(4) 0.029(5) 0.004(3) 0.003(4) -0.002(3)
C17D 0.028(4) 0.036(5) 0.064(7) -0.002(5) 0.013(5) 0.004(4)
C18D 0.035(5) 0.040(5) 0.058(7) -0.011(5) 0.005(5) 0.008(4)
C19D 0.042(5) 0.042(5) 0.062(7) -0.019(5) 0.021(5) 0.011(4)
C20D 0.035(5) 0.023(4) 0.038(5) -0.019(4) 0.015(4) -0.007(4)
C21D 0.045(5) 0.015(4) 0.022(4) -0.003(3) 0.010(4) 0.000(3)
C22D 0.038(5) 0.077(8) 0.167(15) -0.023(11) 0.029(10) 0.026(5)
C23D 0.047(6) 0.034(5) 0.039(5) -0.014(4) 0.005(4) 0.003(4)
F1A 0.089(5) 0.074(5) 0.171(8) -0.045(5) 0.078(5) -0.035(4)
F2A 0.057(5) 0.243(11) 0.113(8) -0.063(9) -0.009(6) 0.020(6)
F3A 0.151(8) 0.118(7) 0.113(6) 0.067(5) 0.068(6) 0.005(6)
F4A 0.134(6) 0.054(4) 0.068(5) -0.026(3) 0.000(5) -0.049(4)
F5A 0.177(8) 0.039(4) 0.125(6) -0.035(4) -0.093(5) 0.014(5)
F6A 0.109(6) 0.048(4) 0.056(4) -0.020(3) -0.015(4) -0.013(4)
F1B 0.080(4) 0.033(3) 0.050(3) 0.005(3) 0.034(4) 0.006(3)
F2B 0.089(5) 0.090(5) 0.047(4) 0.029(4) -0.010(4) 0.001(4)
F3B 0.101(4) 0.043(3) 0.044(4) 0.002(3) 0.033(4) 0.001(3)
F4B 0.029(3) 0.096(5) 0.108(6) -0.049(4) -0.019(3) -0.004(3)
F5B 0.095(5) 0.040(4) 0.082(6) -0.007(3) -0.009(5) -0.014(4)
F6B 0.120(4) 0.115(5) 0.043(4) -0.037(4) 0.034(4) -0.079(4)
F1C 0.109(5) 0.104(5) 0.063(4) -0.051(4) -0.051(4) 0.070(4)
F2C 0.136(7) 0.041(4) 0.093(6) -0.030(4) -0.048(5) 0.018(4)
F3C 0.139(6) 0.300(11) 0.024(4) -0.052(5) 0.025(4) -0.150(6)
F4C 0.082(4) 0.039(3) 0.079(5) -0.009(4) -0.019(5) 0.035(3)
F5C 0.132(5) 0.091(4) 0.052(4) 0.020(4) 0.033(4) 0.083(4)
F6C 0.048(4) 0.071(5) 0.105(6) 0.003(4) -0.023(4) 0.015(3)
F1D 0.050(4) 0.208(7) 0.170(7) -0.141(5) -0.067(4) 0.071(4)
F2D 0.031(4) 0.151(8) 0.114(7) -0.046(6) -0.008(4) 0.007(4)
F3D 0.082(5) 0.152(8) 0.104(7) -0.012(6) -0.046(5) 0.049(5)
F4D 0.047(4) 0.082(4) 0.101(5) -0.066(4) 0.014(3) 0.011(3)
F5D 0.055(3) 0.034(3) 0.047(4) -0.015(2) 0.011(3) -0.008(2)
F6D 0.129(6) 0.039(3) 0.026(3) 0.005(3) 0.022(3) -0.003(4)
N1A 0.026(3) 0.019(3) 0.038(4) -0.015(3) -0.021(3) 0.011(3)
N2A 0.027(3) 0.015(3) 0.003(3) 0.000(2) 0.001(2) 0.008(2)
N1C 0.009(3) 0.014(3) 0.024(3) -0.006(3) -0.004(2) -0.002(2)
N1D 0.025(3) 0.011(3) 0.004(3) -0.002(2) 0.000(2) -0.003(2)

loop_
_atom_type_symbol
_atom_type_description
_atom_type_scat_dispersion_real
_atom_type_scat_dispersion_imag
_atom_type_scat_source
C C 0.0033 0.0016 'International Tables Vol C Tables 4.2.6.8 and 6.1.1.4'
H H 0.0000 0.0000 'International Tables Vol C Tables 4.2.6.8 and 6.1.1.4'
N N 0.0061 0.0033 'International Tables Vol C Tables 4.2.6.8 and 6.1.1.4'
F F 0.0171 0.0103 'International Tables Vol C Tables 4.2.6.8 and 6.1.1.4'
Cl Cl 0.1484 0.1585 'International Tables Vol C Tables 4.2.6.8 and 6.1.1.4'
Au Au -2.0133 8.8022 'International Tables Vol C Tables 4.2.6.8 and 6.1.1.4'

loop_
_geom_angle_atom_site_label_1
_geom_angle_atom_site_label_2
_geom_angle_atom_site_label_3
_geom_angle
_geom_angle_site_symmetry_3
C0A Au1A Cl1A 176.7(3) .
C0A Au1A Au1C 105.6(3) .
Cl1A Au1A Au1C 76.51(6) .
C0A Au1A Au1C 103.6(3) 2_655
Cl1A Au1A Au1C 74.49(6) 2_655
Au1C Au1A Au1C 150.640(19) 2_655
C0B Au1C Cl1C 179.1(2) .
C0B Au1C Au1A 102.8(2) .
Cl1C Au1C Au1A 77.69(5) .
C0B Au1C Au1A 99.2(2) 2_654
Cl1C Au1C Au1A 80.35(5) 2_654
Au1A Au1C Au1A 158.005(16) 2_654
N1A C0A N2A 107.9(6) .
N1A C0A Au1A 129.0(7) .
N2A C0A Au1A 123.2(6) .
C2A C1A N1A 112.3(7) .
C2A C1A C1B 117.3(6) .
N1A C1A C1B 101.9(6) .
C3A C2A C7A 119.5(8) .
C3A C2A C1A 120.2(7) .
C7A C2A C1A 120.3(8) .
C2A C3A C4A 121.4(9) .
C5A C4A C3A 117.9(10) .
C6A C5A C4A 121.8(11) .
C5A C6A C7A 123.3(10) .
C2A C7A C6A 116.1(9) .
C2A C7A C8A 122.7(9) .
C6A C7A C8A 121.2(9) .
C7A C8A C9A 114.7(8) .
N1A C9A C10A 108.5(7) .
N1A C9A C8A 107.5(7) .
C10A C9A C8A 118.9(7) .
C15A C10A C11A 118.4(8) .
C15A C10A C9A 119.7(7) .
C11A C10A C9A 121.7(7) .
C12A C11A C10A 119.2(8) .
C11A C12A C13A 121.7(8) .
C12A C13A C14A 119.1(8) .
C12A C13A C16A 121.0(8) .
C14A C13A C16A 119.9(8) .
C15A C14A C13A 117.6(8) .
C10A C15A C14A 123.6(9) .
C17A C16A C21A 117.5(9) .
C17A C16A C13A 122.8(8) .
C21A C16A C13A 119.6(9) .
C16A C17A C18A 125.5(9) .
C17A C18A C22A 124.4(10) .
C17A C18A C19A 113.7(10) .
C22A C18A C19A 122.0(9) .
C20A C19A C18A 121.2(10) .
C21A C20A C19A 119.6(9) .
C21A C20A C23A 122.3(11) .
C19A C20A C23A 118.0(10) .
C20A C21A C16A 122.0(10) .
F1A C22A F2A 106.7(11) .
F1A C22A F3A 104.5(11) .
F2A C22A F3A 104.6(11) .
F1A C22A C18A 115.6(9) .
F2A C22A C18A 113.7(11) .
F3A C22A C18A 110.8(10) .
F5A C23A F4A 107.1(9) .
F5A C23A F6A 106.6(10) .
F4A C23A F6A 103.7(9) .
F5A C23A C20A 111.9(10) .
F4A C23A C20A 116.3(11) .
F6A C23A C20A 110.5(9) .
N1D C0B N1C 107.8(6) .
N1D C0B Au1C 128.2(5) .
N1C C0B Au1C 124.1(5) .
N2A C1B C2B 107.9(6) .
N2A C1B C1A 102.2(6) .
C2B C1B C1A 117.0(6) .
C7B C2B C3B 120.0(8) .
C7B C2B C1B 119.9(7) .
C3B C2B C1B 120.1(7) .
C4B C3B C2B 120.8(8) .
C3B C4B C5B 121.4(8) .
C4B C5B C6B 117.1(8) .
C7B C6B C5B 121.6(9) .
C2B C7B C6B 119.1(8) .
C2B C7B C8B 125.3(7) .
C6B C7B C8B 115.5(7) .
C7B C8B C9B 113.6(6) .
N2A C9B C10B 110.2(6) .
N2A C9B C8B 109.4(6) .
C10B C9B C8B 118.9(6) .
C15B C10B C11B 120.9(7) .
C15B C10B C9B 115.5(7) .
C11B C10B C9B 123.6(7) .
C10B C11B C12B 116.9(7) .
C13B C12B C11B 122.5(8) .
C12B C13B C14B 119.3(8) .
C12B C13B C16B 124.2(8) .
C14B C13B C16B 116.4(8) .
C13B C14B C15B 120.3(8) .
C10B C15B C14B 120.0(8) .
C17B C16B C21B 118.7(8) .
C17B C16B C13B 120.9(8) .
C21B C16B C13B 120.4(8) .
C16B C17B C18B 124.1(9) .
C17B C18B C19B 115.3(9) .
C17B C18B C22B 120.5(9) .
C19B C18B C22B 124.0(9) .
C20B C19B C18B 120.8(9) .
C19B C20B C21B 124.5(9) .
C19B C20B C23B 120.9(9) .
C21B C20B C23B 114.3(9) .
C20B C21B C16B 116.3(9) .
F1B C22B F2B 106.7(9) .
F1B C22B F3B 107.2(8) .
F2B C22B F3B 108.1(9) .
F1B C22B C18B 112.7(9) .
F2B C22B C18B 110.8(9) .
F3B C22B C18B 111.2(9) .
F6B C23B F4B 110.5(10) .
F6B C23B F5B 106.7(8) .
F4B C23B F5B 99.9(8) .
F6B C23B C20B 118.1(9) .
F4B C23B C20B 112.0(8) .
F5B C23B C20B 107.8(9) .
N1C C1C C2C 112.5(6) .
N1C C1C C1D 101.5(6) .
C2C C1C C1D 115.0(6) .
C3C C2C C7C 119.4(8) .
C3C C2C C1C 119.4(7) .
C7C C2C C1C 120.9(7) .
C4C C3C C2C 119.4(8) .
C3C C4C C5C 122.4(9) .
C6C C5C C4C 117.0(9) .
C5C C6C C7C 121.9(9) .
C6C C7C C2C 119.8(7) .
C6C C7C C8C 121.6(8) .
C2C C7C C8C 118.5(8) .
C9C C8C C7C 116.2(7) .
N1C C9C C8C 106.5(6) .
N1C C9C C10C 107.3(7) .
C8C C9C C10C 116.9(7) .
C11C C10C C15C 118.2(8) .
C11C C10C C9C 120.1(7) .
C15C C10C C9C 121.7(8) .
C10C C11C C12C 122.0(7) .
C11C C12C C13C 118.9(8) .
C14C C13C C12C 119.5(8) .
C14C C13C C16C 120.7(8) .
C12C C13C C16C 119.7(9) .
C13C C14C C15C 121.8(9) .
C14C C15C C10C 119.4(8) .
C21C C16C C17C 119.6(8) .
C21C C16C C13C 119.1(8) .
C17C C16C C13C 121.2(8) .
C16C C17C C18C 120.4(8) .
C19C C18C C17C 118.8(9) .
C19C C18C C22C 120.2(9) .
C17C C18C C22C 121.0(9) .
C20C C19C C18C 120.2(8) .
C19C C20C C21C 121.1(9) .
C19C C20C C23C 120.5(8) .
C21C C20C C23C 118.3(9) .
C16C C21C C20C 119.8(9) .
F3C C22C F2C 105.6(10) .
F3C C22C F1C 107.2(10) .
F2C C22C F1C 104.5(10) .
F3C C22C C18C 111.2(9) .
F2C C22C C18C 113.8(10) .
F1C C22C C18C 113.9(9) .
F4C C23C F5C 107.4(9) .
F4C C23C F6C 105.3(9) .
F5C C23C F6C 104.2(10) .
F4C C23C C20C 114.9(10) .
F5C C23C C20C 111.6(9) .
F6C C23C C20C 112.7(9) .
N1D C1D C2D 109.2(6) .
N1D C1D C1C 101.7(5) .
C2D C1D C1C 116.5(6) .
C7D C2D C3D 121.1(7) .
C7D C2D C1D 122.3(6) .
C3D C2D C1D 116.5(7) .
C4D C3D C2D 118.0(8) .
C5D C4D C3D 121.7(9) .
C4D C5D C6D 119.4(9) .
C7D C6D C5D 120.3(8) .
C2D C7D C6D 119.5(8) .
C2D C7D C8D 121.6(7) .
C6D C7D C8D 118.5(8) .
C9D C8D C7D 112.8(7) .
N1D C9D C8D 107.1(6) .
N1D C9D C10D 109.4(6) .
C8D C9D C10D 118.0(7) .
C11D C10D C15D 119.7(8) .
C11D C10D C9D 121.6(8) .
C15D C10D C9D 118.7(7) .
C10D C11D C12D 120.4(8) .
C13D C12D C11D 121.5(7) .
C12D C13D C14D 117.1(7) .
C12D C13D C16D 121.4(7) .
C14D C13D C16D 121.2(7) .
C15D C14D C13D 121.0(8) .
C14D C15D C10D 120.2(8) .
C21D C16D C17D 116.7(8) .
C21D C16D C13D 123.1(8) .
C17D C16D C13D 120.2(8) .
C16D C17D C18D 118.5(10) .
C19D C18D C17D 121.2(10) .
C19D C18D C22D 120.6(11) .
C17D C18D C22D 118.1(11) .
C20D C19D C18D 119.5(9) .
C19D C20D C21D 120.7(9) .
C19D C20D C23D 121.2(9) .
C21D C20D C23D 118.0(8) .
C16D C21D C20D 123.3(9) .
F1D C22D F3D 108.2(18) .
F1D C22D F2D 105.5(11) .
F3D C22D F2D 104.5(10) .
F1D C22D C18D 114.5(10) .
F3D C22D C18D 113.5(11) .
F2D C22D C18D 109.8(17) .
F4D C23D F6D 108.2(9) .
F4D C23D F5D 105.1(8) .
F6D C23D F5D 102.8(8) .
F4D C23D C20D 114.5(9) .
F6D C23D C20D 113.9(8) .
F5D C23D C20D 111.3(8) .
C0A N1A C1A 114.8(7) .
C0A N1A C9A 125.7(7) .
C1A N1A C9A 118.8(6) .
C0A N2A C9B 127.2(6) .
C0A N2A C1B 113.2(6) .
C9B N2A C1B 119.4(6) .
C0B N1C C9C 127.7(6) .
C0B N1C C1C 114.4(6) .
C9C N1C C1C 116.4(6) .
C0B N1D C9D 127.0(6) .
C0B N1D C1D 114.4(6) .
C9D N1D C1D 116.6(5) .

loop_
_geom_bond_atom_site_label_1
_geom_bond_atom_site_label_2
_geom_bond_distance
_geom_bond_site_symmetry_2
Au1A C0A 1.995(7) .
Au1A Cl1A 2.3047(17) .
Au1A Au1C 3.1937(18) .
Au1A Au1C 3.2582(18) 2_655
Au1C C0B 1.987(6) .
Au1C Cl1C 2.3315(16) .
Au1C Au1A 3.2582(18) 2_654
C0A N1A 1.335(11) .
C0A N2A 1.347(11) .
C1A C2A 1.461(11) .
C1A N1A 1.463(10) .
C1A C1B 1.554(11) .
C2A C3A 1.396(13) .
C2A C7A 1.415(13) .
C3A C4A 1.416(14) .
C4A C5A 1.368(16) .
C5A C6A 1.324(17) .
C6A C7A 1.430(15) .
C7A C8A 1.499(13) .
C8A C9A 1.529(14) .
C9A N1A 1.479(11) .
C9A C10A 1.522(11) .
C10A C15A 1.348(13) .
C10A C11A 1.428(11) .
C11A C12A 1.360(12) .
C12A C13A 1.390(13) .
C13A C14A 1.418(13) .
C13A C16A 1.496(13) .
C14A C15A 1.384(14) .
C16A C17A 1.359(14) .
C16A C21A 1.378(13) .
C17A C18A 1.399(13) .
C18A C22A 1.431(16) .
C18A C19A 1.443(15) .
C19A C20A 1.383(17) .
C20A C21A 1.364(15) .
C20A C23A 1.472(14) .
C22A F1A 1.305(14) .
C22A F2A 1.318(14) .
C22A F3A 1.336(15) .
C23A F5A 1.285(14) .
C23A F4A 1.320(14) .
C23A F6A 1.392(14) .
C0B N1D 1.303(9) .
C0B N1C 1.358(9) .
C1B N2A 1.480(10) .
C1B C2B 1.543(11) .
C2B C7B 1.357(12) .
C2B C3B 1.415(11) .
C3B C4B 1.370(12) .
C4B C5B 1.381(13) .
C5B C6B 1.430(14) .
C6B C7B 1.404(13) .
C7B C8B 1.528(10) .
C8B C9B 1.539(10) .
C9B N2A 1.456(10) .
C9B C10B 1.522(11) .
C10B C15B 1.383(11) .
C10B C11B 1.393(11) .
C11B C12B 1.423(11) .
C12B C13B 1.358(12) .
C13B C14B 1.381(12) .
C13B C16B 1.492(12) .
C14B C15B 1.398(12) .
C16B C17B 1.344(12) .
C16B C21B 1.420(12) .
C17B C18B 1.412(12) .
C18B C19B 1.425(14) .
C18B C22B 1.459(16) .
C19B C20B 1.285(15) .
C20B C21B 1.414(13) .
C20B C23B 1.553(14) .
C22B F1B 1.318(11) .
C22B F2B 1.324(13) .
C22B F3B 1.328(12) .
C23B F6B 1.271(14) .
C23B F4B 1.317(12) .
C23B F5B 1.382(12) .
C1C N1C 1.468(9) .
C1C C2C 1.527(11) .
C1C C1D 1.549(10) .
C2C C3C 1.389(12) .
C2C C7C 1.392(12) .
C3C C4C 1.375(13) .
C4C C5C 1.400(15) .
C5C C6C 1.377(14) .
C6C C7C 1.385(13) .
C7C C8C 1.540(10) .
C8C C9C 1.511(12) .
C9C N1C 1.454(10) .
C9C C10C 1.520(11) .
C10C C11C 1.338(12) .
C10C C15C 1.418(12) .
C11C C12C 1.399(11) .
C12C C13C 1.424(12) .
C13C C14C 1.305(14) .
C13C C16C 1.518(11) .
C14C C15C 1.412(13) .
C16C C21C 1.374(12) .
C16C C17C 1.378(13) .
C17C C18C 1.416(12) .
C18C C19C 1.392(14) .
C18C C22C 1.479(16) .
C19C C20C 1.348(14) .
C20C C21C 1.404(12) .
C20C C23C 1.501(14) .
C22C F3C 1.294(14) .
C22C F2C 1.296(12) .
C22C F1C 1.296(13) .
C23C F4C 1.301(12) .
C23C F5C 1.359(14) .
C23C F6C 1.359(13) .
C1D N1D 1.498(8) .
C1D C2D 1.544(11) .
C2D C7D 1.360(11) .
C2D C3D 1.413(10) .
C3D C4D 1.410(13) .
C4D C5D 1.345(14) .
C5D C6D 1.412(14) .
C6D C7D 1.400(13) .
C7D C8D 1.519(12) .
C8D C9D 1.508(11) .
C9D N1D 1.492(9) .
C9D C10D 1.534(11) .
C10D C11D 1.343(11) .
C10D C15D 1.407(12) .
C11D C12D 1.415(11) .
C12D C13D 1.390(12) .
C13D C14D 1.409(12) .
C13D C16D 1.489(11) .
C14D C15D 1.388(12) .
C16D C21D 1.359(12) .
C16D C17D 1.412(13) .
C17D C18D 1.421(14) .
C18D C19D 1.352(16) .
C18D C22D 1.476(19) .
C19D C20D 1.341(14) .
C20D C21D 1.365(12) .
C20D C23D 1.534(13) .
C22D F1D 1.30(2) .
C22D F3D 1.337(18) .
C22D F2D 1.376(19) .
C23D F4D 1.313(12) .
C23D F6D 1.354(12) .
C23D F5D 1.359(12) .
